data_4001646
loop_
_publ_author_name
'Kim, Chunki'
'Liu, Jianhua'
'Lin, Jason'
'Tamayo, Arnold B.'
'Walker, Bright'
'Wu, Guang'
'Nguyen, Thuc-Quyen'

_publ_section_title
;
 Influence of Structural Variation on the Solid-State Properties of
 Diketopyrrolopyrrole-Based Oligophenylenethiophenes: Single-Crystal
 Structures, Thermal Properties, Optical Bandgaps, Energy Levels, Film
 Morphology, and Hole Mobility
;
_journal_issue 10
_journal_name_full 'Chemistry of Materials'
_journal_page_first 1699
_journal_paper_doi 10.1021/cm202852f
_journal_volume 24
_journal_year 2012
_chemical_formula_sum 'C62 H76 N2 O2 S4'
_chemical_formula_weight 1009.49
_chemical_name_systematic
; 
 ? 
;
_space_group_IT_number 15
_symmetry_cell_setting monoclinic
_symmetry_space_group_name_Hall '-C 2yc'
_symmetry_space_group_name_H-M 'C 1 2/c 1'
_atom_sites_solution_hydrogens geom
_atom_sites_solution_primary direct
_atom_sites_solution_secondary difmap
_audit_creation_method SHELXL-97
_cell_angle_alpha 90.00
_cell_angle_beta 97.505(3)
_cell_angle_gamma 90.00
_cell_formula_units_Z 4
_cell_length_a 57.201(8)
_cell_length_b 10.5227(15)
_cell_length_c 9.1022(12)
_cell_measurement_temperature 100(2)
_cell_volume 5431.8(13)
_computing_structure_refinement 'SHELXL-97 (Sheldrick, 2008)'
_computing_structure_solution 'SHELXS-97 (Sheldrick, 2008)'
_diffrn_ambient_temperature 100(2)
_diffrn_measured_fraction_theta_full 0.956
_diffrn_measured_fraction_theta_max 0.956
_diffrn_measurement_device_type 'Kappa APEX II'
_diffrn_measurement_method 'omega scan'
_diffrn_radiation_monochromator graphite
_diffrn_radiation_source 'fine-focus sealed tube'
_diffrn_radiation_type MoK\a
_diffrn_radiation_wavelength 0.71073
_diffrn_reflns_av_R_equivalents 0.0307
_diffrn_reflns_av_sigmaI/netI 0.0362
_diffrn_reflns_limit_h_max 74
_diffrn_reflns_limit_h_min -76
_diffrn_reflns_limit_k_max 13
_diffrn_reflns_limit_k_min -13
_diffrn_reflns_limit_l_max 12
_diffrn_reflns_limit_l_min -8
_diffrn_reflns_number 15978
_diffrn_reflns_theta_full 28.43
_diffrn_reflns_theta_max 28.43
_diffrn_reflns_theta_min 4.08
_exptl_absorpt_coefficient_mu 0.220
_exptl_absorpt_correction_T_max 0.746
_exptl_absorpt_correction_T_min 0.620
_exptl_absorpt_correction_type multi-scan
_exptl_absorpt_process_details sadabs
_exptl_crystal_colour red
_exptl_crystal_density_diffrn 1.234
_exptl_crystal_density_method 'not measured'
_exptl_crystal_description plate
_exptl_crystal_F_000 2168
_exptl_crystal_size_max 0.50
_exptl_crystal_size_mid 0.40
_exptl_crystal_size_min 0.20
_refine_diff_density_max 0.876
_refine_diff_density_min -0.585
_refine_diff_density_rms 0.070
_refine_ls_extinction_method none
_refine_ls_goodness_of_fit_ref 1.037
_refine_ls_hydrogen_treatment constr
_refine_ls_matrix_type full
_refine_ls_number_parameters 339
_refine_ls_number_reflns 6542
_refine_ls_number_restraints 20
_refine_ls_restrained_S_all 1.085
_refine_ls_R_factor_all 0.0805
_refine_ls_R_factor_gt 0.0630
_refine_ls_shift/su_max 0.014
_refine_ls_shift/su_mean 0.000
_refine_ls_structure_factor_coef Fsqd
_refine_ls_weighting_details 'calc w=1/[\s^2^(Fo^2^)+(0.0811P)^2^+13.9925P] where P=(Fo^2^+2Fc^2^)/3'
_refine_ls_weighting_scheme calc
_refine_ls_wR_factor_gt 0.1634
_refine_ls_wR_factor_ref 0.1749
_reflns_number_gt 5178
_reflns_number_total 6542
_reflns_threshold_expression >2sigma(I)
_cod_data_source_file cm202852f_si_003.cif
_cod_data_source_block EHPT2C6
_cod_original_sg_symbol_H-M C2/c
_cod_database_code 4001646

loop_
_symmetry_equiv_pos_as_xyz
'x, y, z'
'-x, y, -z+1/2'
'x+1/2, y+1/2, z'
'-x+1/2, y+1/2, -z+1/2'
'-x, -y, -z'
'x, -y, z-1/2'
'-x+1/2, -y+1/2, -z'
'x+1/2, -y+1/2, z-1/2'

loop_
_atom_site_label
_atom_site_type_symbol
_atom_site_fract_x
_atom_site_fract_y
_atom_site_fract_z
_atom_site_U_iso_or_equiv
_atom_site_adp_type
_atom_site_occupancy
_atom_site_symmetry_multiplicity
_atom_site_calc_flag
_atom_site_refinement_flags
C1 C 0.33014(5) 0.2038(3) -0.4881(3) 0.0382(7) Uani 1 1 d .
H1A H 0.3214 0.2145 -0.5874 0.057 Uiso 1 1 calc R
H1B H 0.3452 0.1612 -0.4957 0.057 Uiso 1 1 calc R
H1C H 0.3332 0.2872 -0.4417 0.057 Uiso 1 1 calc R
C2 C 0.31558(5) 0.1230(3) -0.3936(3) 0.0327(6) Uani 1 1 d .
H2A H 0.3127 0.0387 -0.4410 0.039 Uiso 1 1 calc R
H2B H 0.3248 0.1095 -0.2951 0.039 Uiso 1 1 calc R
C3 C 0.29188(4) 0.1825(3) -0.3727(3) 0.0284(5) Uani 1 1 d .
H3A H 0.2945 0.2696 -0.3328 0.034 Uiso 1 1 calc R
H3B H 0.2820 0.1889 -0.4701 0.034 Uiso 1 1 calc R
C4 C 0.27879(4) 0.1053(3) -0.2677(3) 0.0274(5) Uani 1 1 d .
H4A H 0.2892 0.0957 -0.1723 0.033 Uiso 1 1 calc R
H4B H 0.2758 0.0192 -0.3100 0.033 Uiso 1 1 calc R
C5 C 0.25536(4) 0.1616(3) -0.2366(3) 0.0267(5) Uani 1 1 d .
H5A H 0.2445 0.1675 -0.3302 0.032 Uiso 1 1 calc R
H5B H 0.2580 0.2485 -0.1961 0.032 Uiso 1 1 calc R
C6 C 0.24433(4) 0.0791(3) -0.1259(3) 0.0283(5) Uani 1 1 d .
H6A H 0.2420 -0.0075 -0.1677 0.034 Uiso 1 1 calc R
H6B H 0.2556 0.0726 -0.0341 0.034 Uiso 1 1 calc R
C7 C 0.22119(4) 0.1257(2) -0.0857(3) 0.0251(5) Uani 1 1 d .
C8 C 0.20825(4) 0.2308(3) -0.1286(3) 0.0277(5) Uani 1 1 d .
H8 H 0.2130 0.2921 -0.1953 0.033 Uiso 1 1 calc R
C9 C 0.18679(4) 0.2405(3) -0.0637(3) 0.0275(5) Uani 1 1 d .
H9 H 0.1759 0.3087 -0.0829 0.033 Uiso 1 1 calc R
C10 C 0.18361(4) 0.1409(2) 0.0289(3) 0.0240(5) Uani 1 1 d .
C11 C 0.16420(4) 0.1101(2) 0.1108(3) 0.0245(5) Uani 1 1 d .
C12 C 0.16219(4) 0.0053(3) 0.1970(3) 0.0286(5) Uani 1 1 d .
H12 H 0.1742 -0.0569 0.2164 0.034 Uiso 1 1 calc R
C13 C 0.14044(4) -0.0011(3) 0.2544(3) 0.0291(5) Uani 1 1 d .
H13 H 0.1365 -0.0683 0.3163 0.035 Uiso 1 1 calc R
C14 C 0.12559(4) 0.0988(3) 0.2124(3) 0.0253(5) Uani 1 1 d .
C15 C 0.10150(4) 0.1178(3) 0.2460(3) 0.0269(5) Uani 1 1 d .
C16 C 0.08574(5) 0.1997(3) 0.1619(3) 0.0316(6) Uani 1 1 d .
H16 H 0.0910 0.2481 0.0845 0.038 Uiso 1 1 calc R
C17 C 0.06254(5) 0.2115(3) 0.1895(3) 0.0344(6) Uani 1 1 d .
H17 H 0.0521 0.2666 0.1300 0.041 Uiso 1 1 calc R
C18 C 0.05444(4) 0.1427(3) 0.3046(3) 0.0313(6) Uani 1 1 d .
C19 C 0.07006(5) 0.0600(3) 0.3881(3) 0.0364(6) Uani 1 1 d .
H19 H 0.0647 0.0110 0.4649 0.044 Uiso 1 1 calc R
C20 C 0.09316(5) 0.0487(3) 0.3601(3) 0.0351(6) Uani 1 1 d .
H20 H 0.1036 -0.0069 0.4193 0.042 Uiso 1 1 calc R
C21 C 0.02953(5) 0.1558(3) 0.3255(3) 0.0338(6) Uani 1 1 d .
C22 C 0.01052(5) 0.1669(3) 0.2167(3) 0.0356(7) Uani 1 1 d .
C23 C -0.00417(5) 0.1589(4) 0.4428(3) 0.0403(7) Uani 1 1 d .
C24 C 0.03458(5) 0.1621(4) 0.6116(3) 0.0473(9) Uani 1 1 d .
C25A C 0.05178(10) 0.2961(5) 0.6178(6) 0.0435(11) Uani 0.619(3) 1 d PD
C26A C 0.04153(16) 0.4187(7) 0.5473(10) 0.088(2) Uani 0.619(3) 1 d PD
C27A C 0.02461(17) 0.4733(12) 0.643(2) 0.285(12) Uani 0.619(3) 1 d PD
C28A C 0.06451(9) 0.3003(6) 0.7744(5) 0.0530(13) Uani 0.619(3) 1 d PD
C29A C 0.08356(9) 0.4008(6) 0.7974(8) 0.0636(15) Uani 0.619(3) 1 d PD
C30A C 0.10498(10) 0.3736(6) 0.7261(8) 0.0631(15) Uani 0.619(3) 1 d PD
C31A C 0.12498(10) 0.4644(7) 0.7814(9) 0.0676(16) Uani 0.619(3) 1 d PD
C25B C 0.04438(13) 0.2732(8) 0.6758(11) 0.0435(11) Uani 0.381(3) 1 d PD
C26B C 0.0255(2) 0.3718(10) 0.6608(18) 0.088(2) Uani 0.381(3) 1 d PD
C27B C 0.0354(3) 0.5011(10) 0.663(6) 0.285(12) Uani 0.381(3) 1 d PD
C28B C 0.06657(13) 0.3167(10) 0.6253(9) 0.0530(13) Uani 0.381(3) 1 d PD
C29B C 0.08823(12) 0.2566(9) 0.7005(12) 0.0636(15) Uani 0.381(3) 1 d PD
C30B C 0.10794(15) 0.3217(9) 0.6300(12) 0.0631(15) Uani 0.381(3) 1 d PD
C31B C 0.11400(19) 0.4413(9) 0.7125(14) 0.0676(16) Uani 0.381(3) 1 d PD
N N 0.02110(4) 0.1537(3) 0.4625(3) 0.0384(6) Uani 1 1 d .
O O -0.01593(4) 0.1581(3) 0.5459(2) 0.0544(7) Uani 1 1 d .
S1 S 0.207103(11) 0.03542(6) 0.03569(7) 0.02669(17) Uani 1 1 d .
S2 S 0.139029(11) 0.20348(6) 0.10176(7) 0.02597(17) Uani 1 1 d .

loop_
_atom_site_aniso_label
_atom_site_aniso_U_11
_atom_site_aniso_U_22
_atom_site_aniso_U_33
_atom_site_aniso_U_23
_atom_site_aniso_U_13
_atom_site_aniso_U_12
C1 0.0321(14) 0.0476(19) 0.0359(14) 0.0018(13) 0.0074(11) -0.0012(12)
C2 0.0296(13) 0.0317(15) 0.0366(14) -0.0005(11) 0.0038(11) 0.0004(11)
C3 0.0277(12) 0.0272(14) 0.0301(12) -0.0012(10) 0.0024(10) -0.0018(10)
C4 0.0263(12) 0.0270(14) 0.0282(12) -0.0014(10) 0.0011(10) -0.0025(10)
C5 0.0246(11) 0.0256(13) 0.0290(12) 0.0003(10) 0.0006(9) -0.0022(10)
C6 0.0248(12) 0.0287(14) 0.0305(12) 0.0016(10) 0.0000(10) -0.0004(10)
C7 0.0240(11) 0.0268(13) 0.0237(11) -0.0006(9) 0.0003(9) -0.0042(9)
C8 0.0293(12) 0.0249(14) 0.0284(12) 0.0008(10) 0.0017(10) -0.0048(10)
C9 0.0284(12) 0.0230(13) 0.0304(12) -0.0015(10) 0.0007(10) 0.0005(10)
C10 0.0247(11) 0.0235(13) 0.0233(11) -0.0016(9) 0.0011(9) -0.0010(9)
C11 0.0251(11) 0.0258(13) 0.0220(11) -0.0028(9) 0.0005(9) 0.0016(9)
C12 0.0273(12) 0.0297(14) 0.0283(12) 0.0033(10) 0.0021(10) 0.0047(10)
C13 0.0287(12) 0.0317(15) 0.0263(12) 0.0046(10) 0.0018(10) 0.0001(10)
C14 0.0249(11) 0.0297(14) 0.0205(11) -0.0003(9) 0.0003(9) -0.0009(10)
C15 0.0255(11) 0.0341(15) 0.0203(11) -0.0015(10) -0.0001(9) 0.0006(10)
C16 0.0281(12) 0.0405(16) 0.0257(12) 0.0054(11) 0.0020(10) 0.0018(11)
C17 0.0274(13) 0.0463(18) 0.0288(13) 0.0049(12) 0.0008(10) 0.0058(12)
C18 0.0243(12) 0.0446(17) 0.0248(12) -0.0022(11) 0.0024(9) 0.0001(11)
C19 0.0313(13) 0.0514(19) 0.0270(13) 0.0066(12) 0.0055(10) 0.0021(12)
C20 0.0306(13) 0.0465(18) 0.0279(13) 0.0083(12) 0.0028(10) 0.0069(12)
C21 0.0271(13) 0.0477(18) 0.0267(13) 0.0003(12) 0.0043(10) 0.0011(11)
C22 0.0246(13) 0.057(2) 0.0259(12) 0.0035(12) 0.0047(10) -0.0005(12)
C23 0.0254(13) 0.066(2) 0.0295(13) -0.0069(13) 0.0029(10) -0.0033(13)
C24 0.0297(14) 0.088(3) 0.0234(13) -0.0106(15) 0.0003(11) -0.0049(15)
C25A 0.042(3) 0.040(3) 0.046(3) 0.002(2) -0.004(2) -0.005(2)
C26A 0.094(5) 0.039(3) 0.122(6) -0.001(3) -0.019(4) 0.004(3)
C27A 0.036(5) 0.098(9) 0.71(4) -0.018(14) 0.023(15) 0.003(6)
C28A 0.047(3) 0.080(4) 0.032(2) 0.001(2) 0.0010(18) -0.029(3)
C29A 0.046(3) 0.061(4) 0.082(4) 0.006(3) 0.004(3) -0.018(2)
C30A 0.061(3) 0.048(4) 0.077(4) -0.008(3) -0.002(3) -0.015(3)
C31A 0.045(3) 0.066(4) 0.088(5) 0.011(3) -0.006(3) -0.009(3)
C25B 0.042(3) 0.040(3) 0.046(3) 0.002(2) -0.004(2) -0.005(2)
C26B 0.094(5) 0.039(3) 0.122(6) -0.001(3) -0.019(4) 0.004(3)
C27B 0.036(5) 0.098(9) 0.71(4) -0.018(14) 0.023(15) 0.003(6)
C28B 0.047(3) 0.080(4) 0.032(2) 0.001(2) 0.0010(18) -0.029(3)
C29B 0.046(3) 0.061(4) 0.082(4) 0.006(3) 0.004(3) -0.018(2)
C30B 0.061(3) 0.048(4) 0.077(4) -0.008(3) -0.002(3) -0.015(3)
C31B 0.045(3) 0.066(4) 0.088(5) 0.011(3) -0.006(3) -0.009(3)
N 0.0252(11) 0.0646(18) 0.0254(11) -0.0040(11) 0.0033(9) -0.0025(11)
O 0.0290(10) 0.108(2) 0.0271(10) -0.0102(12) 0.0054(8) -0.0049(12)
S1 0.0246(3) 0.0265(3) 0.0288(3) 0.0045(2) 0.0025(2) 0.0015(2)
S2 0.0261(3) 0.0256(3) 0.0260(3) 0.0012(2) 0.0027(2) 0.0031(2)

loop_
_atom_type_symbol
_atom_type_description
_atom_type_scat_dispersion_real
_atom_type_scat_dispersion_imag
_atom_type_scat_source
C C 0.0033 0.0016 'International Tables Vol C Tables 4.2.6.8 and 6.1.1.4'
H H 0.0000 0.0000 'International Tables Vol C Tables 4.2.6.8 and 6.1.1.4'
N N 0.0061 0.0033 'International Tables Vol C Tables 4.2.6.8 and 6.1.1.4'
O O 0.0106 0.0060 'International Tables Vol C Tables 4.2.6.8 and 6.1.1.4'
S S 0.1246 0.1234 'International Tables Vol C Tables 4.2.6.8 and 6.1.1.4'

loop_
_geom_angle_atom_site_label_1
_geom_angle_atom_site_label_2
_geom_angle_atom_site_label_3
_geom_angle
_geom_angle_site_symmetry_1
_geom_angle_site_symmetry_3
C2 C1 H1A 109.5 . .
C2 C1 H1B 109.5 . .
H1A C1 H1B 109.5 . .
C2 C1 H1C 109.5 . .
H1A C1 H1C 109.5 . .
H1B C1 H1C 109.5 . .
C3 C2 C1 113.6(2) . .
C3 C2 H2A 108.9 . .
C1 C2 H2A 108.9 . .
C3 C2 H2B 108.9 . .
C1 C2 H2B 108.9 . .
H2A C2 H2B 107.7 . .
C4 C3 C2 112.1(2) . .
C4 C3 H3A 109.2 . .
C2 C3 H3A 109.2 . .
C4 C3 H3B 109.2 . .
C2 C3 H3B 109.2 . .
H3A C3 H3B 107.9 . .
C3 C4 C5 115.1(2) . .
C3 C4 H4A 108.5 . .
C5 C4 H4A 108.5 . .
C3 C4 H4B 108.5 . .
C5 C4 H4B 108.5 . .
H4A C4 H4B 107.5 . .
C4 C5 C6 110.5(2) . .
C4 C5 H5A 109.6 . .
C6 C5 H5A 109.6 . .
C4 C5 H5B 109.6 . .
C6 C5 H5B 109.6 . .
H5A C5 H5B 108.1 . .
C7 C6 C5 115.4(2) . .
C7 C6 H6A 108.4 . .
C5 C6 H6A 108.4 . .
C7 C6 H6B 108.4 . .
C5 C6 H6B 108.4 . .
H6A C6 H6B 107.5 . .
C8 C7 C6 131.3(2) . .
C8 C7 S1 110.34(19) . .
C6 C7 S1 118.34(19) . .
C7 C8 C9 113.8(2) . .
C7 C8 H8 123.1 . .
C9 C8 H8 123.1 . .
C10 C9 C8 112.8(2) . .
C10 C9 H9 123.6 . .
C8 C9 H9 123.6 . .
C9 C10 C11 131.1(2) . .
C9 C10 S1 110.24(18) . .
C11 C10 S1 118.61(19) . .
C12 C11 C10 127.0(2) . .
C12 C11 S2 110.63(19) . .
C10 C11 S2 122.31(19) . .
C11 C12 C13 113.3(2) . .
C11 C12 H12 123.4 . .
C13 C12 H12 123.4 . .
C14 C13 C12 113.7(2) . .
C14 C13 H13 123.1 . .
C12 C13 H13 123.1 . .
C13 C14 C15 127.7(2) . .
C13 C14 S2 109.99(19) . .
C15 C14 S2 122.3(2) . .
C16 C15 C20 117.9(2) . .
C16 C15 C14 121.7(2) . .
C20 C15 C14 120.3(2) . .
C17 C16 C15 121.2(3) . .
C17 C16 H16 119.4 . .
C15 C16 H16 119.4 . .
C16 C17 C18 120.5(3) . .
C16 C17 H17 119.8 . .
C18 C17 H17 119.8 . .
C19 C18 C17 118.5(2) . .
C19 C18 C21 123.3(3) . .
C17 C18 C21 118.0(2) . .
C20 C19 C18 120.8(3) . .
C20 C19 H19 119.6 . .
C18 C19 H19 119.6 . .
C19 C20 C15 121.1(3) . .
C19 C20 H20 119.4 . .
C15 C20 H20 119.4 . .
C22 C21 N 108.2(2) . .
C22 C21 C18 127.1(2) . .
N C21 C18 124.7(2) . .
C21 C22 C22 109.1(3) . 2
C21 C22 C23 141.7(3) . 2
C22 C22 C23 108.2(3) 2 2
O C23 N 123.4(3) . .
O C23 C22 132.5(3) . 2
N C23 C22 104.1(2) . 2
C25B C24 N 124.8(5) . .
C25B C24 C25A 25.6(4) . .
N C24 C25A 107.9(3) . .
C28A C25A C26A 118.9(5) . .
C28A C25A C24 104.9(4) . .
C26A C25A C24 119.6(5) . .
C27B C26A C27A 26.9(7) . .
C27B C26A C25A 108.5(17) . .
C27A C26A C25A 108.7(7) . .
C29A C28A C25A 113.6(5) . .
C30A C29A C28A 115.1(5) . .
C29A C30A C31A 111.1(5) . .
C24 C25B C28B 116.4(7) . .
C24 C25B C26B 107.5(7) . .
C28B C25B C26B 113.3(8) . .
C27B C26B C25B 111.7(9) . .
C26A C27B C26B 64.1(13) . .
C29B C28B C25B 115.2(7) . .
C28B C29B C30B 103.5(7) . .
C31B C30B C29B 107.7(7) . .
C21 N C23 110.4(2) . .
C21 N C24 128.5(2) . .
C23 N C24 120.7(2) . .
C7 S1 C10 92.81(12) . .
C11 S2 C14 92.35(12) . .

loop_
_geom_bond_atom_site_label_1
_geom_bond_atom_site_label_2
_geom_bond_distance
_geom_bond_site_symmetry_2
C1 C2 1.531(4) .
C1 H1A 0.9800 .
C1 H1B 0.9800 .
C1 H1C 0.9800 .
C2 C3 1.527(4) .
C2 H2A 0.9900 .
C2 H2B 0.9900 .
C3 C4 1.524(4) .
C3 H3A 0.9900 .
C3 H3B 0.9900 .
C4 C5 1.525(3) .
C4 H4A 0.9900 .
C4 H4B 0.9900 .
C5 C6 1.528(4) .
C5 H5A 0.9900 .
C5 H5B 0.9900 .
C6 C7 1.501(3) .
C6 H6A 0.9900 .
C6 H6B 0.9900 .
C7 C8 1.359(4) .
C7 S1 1.734(3) .
C8 C9 1.433(4) .
C8 H8 0.9500 .
C9 C10 1.372(4) .
C9 H9 0.9500 .
C10 C11 1.453(3) .
C10 S1 1.738(3) .
C11 C12 1.367(4) .
C11 S2 1.736(3) .
C12 C13 1.413(4) .
C12 H12 0.9500 .
C13 C14 1.374(4) .
C13 H13 0.9500 .
C14 C15 1.464(3) .
C14 S2 1.738(3) .
C15 C16 1.400(4) .
C15 C20 1.402(4) .
C16 C17 1.388(4) .
C16 H16 0.9500 .
C17 C18 1.401(4) .
C17 H17 0.9500 .
C18 C19 1.398(4) .
C18 C21 1.469(4) .
C19 C20 1.383(4) .
C19 H19 0.9500 .
C20 H20 0.9500 .
C21 C22 1.377(4) .
C21 N 1.395(3) .
C22 C22 1.417(5) 2
C22 C23 1.452(4) 2
C23 O 1.224(3) .
C23 N 1.434(4) .
C23 C22 1.453(4) 2
C24 C25B 1.392(10) .
C24 N 1.473(4) .
C24 C25A 1.716(7) .
C25A C28A 1.514(6) .
C25A C26A 1.523(7) .
C26A C27B 1.44(5) .
C26A C27A 1.501(10) .
C28A C29A 1.514(6) .
C29A C30A 1.487(7) .
C30A C31A 1.525(7) .
C25B C28B 1.478(8) .
C25B C26B 1.489(9) .
C26B C27B 1.473(9) .
C28B C29B 1.477(8) .
C29B C30B 1.530(8) .
C30B C31B 1.483(9) .

loop_
_geom_torsion_atom_site_label_1
_geom_torsion_atom_site_label_2
_geom_torsion_atom_site_label_3
_geom_torsion_atom_site_label_4
_geom_torsion
_geom_torsion_site_symmetry_1
_geom_torsion_site_symmetry_4
C1 C2 C3 C4 -175.2(2) . .
C2 C3 C4 C5 177.7(2) . .
C3 C4 C5 C6 -177.9(2) . .
C4 C5 C6 C7 179.6(2) . .
C5 C6 C7 C8 -1.4(4) . .
C5 C6 C7 S1 178.39(18) . .
C6 C7 C8 C9 180.0(2) . .
S1 C7 C8 C9 0.2(3) . .
C7 C8 C9 C10 -0.1(3) . .
C8 C9 C10 C11 -176.8(2) . .
C8 C9 C10 S1 0.0(3) . .
C9 C10 C11 C12 177.5(3) . .
S1 C10 C11 C12 0.9(4) . .
C9 C10 C11 S2 0.9(4) . .
S1 C10 C11 S2 -175.68(13) . .
C10 C11 C12 C13 -176.2(2) . .
S2 C11 C12 C13 0.7(3) . .
C11 C12 C13 C14 0.0(3) . .
C12 C13 C14 C15 176.7(2) . .
C12 C13 C14 S2 -0.8(3) . .
C13 C14 C15 C16 -159.8(3) . .
S2 C14 C15 C16 17.4(4) . .
C13 C14 C15 C20 16.9(4) . .
S2 C14 C15 C20 -165.8(2) . .
C20 C15 C16 C17 -0.5(4) . .
C14 C15 C16 C17 176.3(3) . .
C15 C16 C17 C18 1.0(5) . .
C16 C17 C18 C19 -1.5(4) . .
C16 C17 C18 C21 -178.0(3) . .
C17 C18 C19 C20 1.6(5) . .
C21 C18 C19 C20 177.8(3) . .
C18 C19 C20 C15 -1.1(5) . .
C16 C15 C20 C19 0.6(4) . .
C14 C15 C20 C19 -176.3(3) . .
C19 C18 C21 C22 -138.7(3) . .
C17 C18 C21 C22 37.5(5) . .
C19 C18 C21 N 38.6(5) . .
C17 C18 C21 N -145.2(3) . .
N C21 C22 C22 -2.4(3) . 2
C18 C21 C22 C22 175.3(3) . 2
N C21 C22 C23 -169.0(4) . 2
C18 C21 C22 C23 8.6(7) . 2
C25B C24 C25A C28A 43.1(8) . .
N C24 C25A C28A 178.5(4) . .
C25B C24 C25A C26A -93.6(11) . .
N C24 C25A C26A 41.8(6) . .
C28A C25A C26A C27B -28.9(11) . .
C24 C25A C26A C27B 101.8(9) . .
C28A C25A C26A C27A -57.4(10) . .
C24 C25A C26A C27A 73.4(9) . .
C26A C25A C28A C29A -51.8(8) . .
C24 C25A C28A C29A 171.1(5) . .
C25A C28A C29A C30A -71.5(8) . .
C28A C29A C30A C31A -168.0(6) . .
N C24 C25B C28B -77.9(7) . .
C25A C24 C25B C28B -23.5(6) . .
N C24 C25B C26B 50.4(10) . .
C25A C24 C25B C26B 104.9(13) . .
C24 C25B C26B C27B -155(3) . .
C28B C25B C26B C27B -25(3) . .
C27A C26A C27B C26B 42(3) . .
C25A C26A C27B C26B -53.1(11) . .
C25B C26B C27B C26A 59(2) . .
C24 C25B C28B C29B -83.8(10) . .
C26B C25B C28B C29B 150.8(10) . .
C25B C28B C29B C30B -178.4(8) . .
C28B C29B C30B C31B 85.5(10) . .
C22 C21 N C23 2.2(4) . .
C18 C21 N C23 -175.5(3) . .
C22 C21 N C24 -170.1(3) . .
C18 C21 N C24 12.2(6) . .
O C23 N C21 179.8(4) . .
C22 C23 N C21 -1.1(4) 2 .
O C23 N C24 -7.2(6) . .
C22 C23 N C24 171.9(3) 2 .
C25B C24 N C21 75.6(6) . .
C25A C24 N C21 53.9(5) . .
C25B C24 N C23 -96.0(5) . .
C25A C24 N C23 -117.6(4) . .
C8 C7 S1 C10 -0.2(2) . .
C6 C7 S1 C10 180.0(2) . .
C9 C10 S1 C7 0.1(2) . .
C11 C10 S1 C7 177.4(2) . .
C12 C11 S2 C14 -1.0(2) . .
C10 C11 S2 C14 176.1(2) . .
C13 C14 S2 C11 1.0(2) . .
C15 C14 S2 C11 -176.6(2) . .
